data_4062163
loop_
_publ_author_name
'Wehmschulte, Rudolf J.'
'Steele, Jared M.'
'Khan, Masood A.'

_publ_section_title
;
 Diterphenylgallium Alkyls and Hydride: Synthesis, Characterization,
 and Reactivity
;
_journal_issue 23
_journal_name_full Organometallics
_journal_page_first 4678
_journal_page_last 4684
_journal_paper_doi 10.1021/om030318a
_journal_volume 22
_journal_year 2003
_chemical_formula_sum 'C48 H51 Ga O0.7'
_chemical_formula_weight 708.81
_chemical_name_common (2,6-Mes2C6H3)2Ga(OH)0.70H0.30
_space_group_IT_number 19
_symmetry_cell_setting orthorhombic
_symmetry_space_group_name_Hall 'P 2ac 2ab'
_symmetry_space_group_name_H-M 'P 21 21 21'
_cell_angle_alpha 90.00
_cell_angle_beta 90.00
_cell_angle_gamma 90.00
_cell_formula_units_Z 4
_cell_length_a 11.8097(8)
_cell_length_b 15.7004(11)
_cell_length_c 20.7826(15)
_cell_measurement_temperature 120(2)
_cell_volume 3853.4(5)
_diffrn_ambient_temperature 120(2)
_exptl_crystal_density_diffrn 1.222
_cod_depositor_comments
;
The following automatic conversions were performed:
'_symmetry_cell_setting' value 'Orthorhombic' changed to 'orthorhombic'
according to '/home/saulius/struct/CIF-dictionaries/cif_core.dic'
dictionary named 'cif_core.dic' version 2.4.1 from 2010-06-29.

Automatic conversion script
Id: cif_fix_enum 1527 2010-12-29 10:47:43Z saulius 
;
_cod_original_formula_sum 'C48 H51 Ga O0.70'
_cod_database_code 4062163

loop_
_symmetry_equiv_pos_as_xyz
'x, y, z'
'-x+1/2, -y, z+1/2'
'-x, y+1/2, -z+1/2'
'x+1/2, -y+1/2, -z'

loop_
_atom_site_label
_atom_site_type_symbol
_atom_site_fract_x
_atom_site_fract_y
_atom_site_fract_z
_atom_site_U_iso_or_equiv
_atom_site_adp_type
_atom_site_occupancy
_atom_site_symmetry_multiplicity
_atom_site_calc_flag
_atom_site_refinement_flags
_atom_site_disorder_assembly
_atom_site_disorder_group
Ga1 Ga -0.253329(13) 0.073379(9) 0.311928(6) 0.02065(4) Uani 1 1 d D . .
H1 H -0.2141(16) -0.0124(5) 0.3096(17) 0.025 Uiso 0.30 1 d PD . .
O1 O -0.20957(18) -0.03510(11) 0.30657(9) 0.0399(4) Uani 0.70 1 d PD . .
H1A H -0.2400 -0.0579 0.2744 0.060 Uiso 0.70 1 calc PR . .
C1 C -0.03325(15) -0.07257(11) 0.43323(10) 0.0393(4) Uani 1 1 d . . .
H1B H -0.0083 -0.1273 0.4156 0.059 Uiso 1 1 calc R . .
H1C H 0.0084 -0.0606 0.4730 0.059 Uiso 1 1 calc R . .
H1D H -0.0186 -0.0273 0.4018 0.059 Uiso 1 1 calc R . .
C2 C -0.15797(14) -0.07635(10) 0.44751(7) 0.0279(3) Uani 1 1 d . . .
C3 C -0.21178(16) -0.15473(10) 0.45629(8) 0.0323(4) Uani 1 1 d . . .
H3A H -0.1693 -0.2057 0.4510 0.039 Uiso 1 1 calc R . .
C4 C -0.32551(16) -0.16024(10) 0.47248(8) 0.0301(4) Uani 1 1 d . . .
C5 C -0.38362(19) -0.24593(11) 0.47907(10) 0.0426(5) Uani 1 1 d . . .
H5A H -0.4526 -0.2394 0.5048 0.064 Uiso 1 1 calc R . .
H5B H -0.3324 -0.2862 0.5003 0.064 Uiso 1 1 calc R . .
H5C H -0.4034 -0.2676 0.4363 0.064 Uiso 1 1 calc R . .
C6 C -0.38577(14) -0.08550(10) 0.48214(7) 0.0286(4) Uani 1 1 d . . .
H6A H -0.4626 -0.0888 0.4955 0.034 Uiso 1 1 calc R . .
C7 C -0.33668(14) -0.00576(10) 0.47275(7) 0.0246(3) Uani 1 1 d . . .
C8 C -0.40394(14) 0.07466(11) 0.48495(8) 0.0296(3) Uani 1 1 d . . .
H8A H -0.4744 0.0603 0.5074 0.044 Uiso 1 1 calc R . .
H8B H -0.4219 0.1020 0.4438 0.044 Uiso 1 1 calc R . .
H8C H -0.3592 0.1137 0.5115 0.044 Uiso 1 1 calc R . .
C9 C -0.22268(13) -0.00146(9) 0.45392(7) 0.0220(3) Uani 1 1 d . . .
C10 C -0.16953(13) 0.08402(9) 0.44459(7) 0.0219(3) Uani 1 1 d . . .
C11 C -0.10771(15) 0.11642(10) 0.49638(7) 0.0275(3) Uani 1 1 d . . .
H11A H -0.0980 0.0829 0.5340 0.033 Uiso 1 1 calc R . .
C12 C -0.06040(15) 0.19701(10) 0.49337(8) 0.0310(4) Uani 1 1 d . . .
H12A H -0.0181 0.2189 0.5286 0.037 Uiso 1 1 calc R . .
C13 C -0.07565(15) 0.24499(10) 0.43849(8) 0.0301(4) Uani 1 1 d . . .
H13A H -0.0438 0.3005 0.4364 0.036 Uiso 1 1 calc R . .
C14 C -0.13683(13) 0.21407(9) 0.38588(7) 0.0241(3) Uani 1 1 d . . .
C15 C -0.18439(12) 0.13224(9) 0.38739(7) 0.0206(3) Uani 1 1 d . . .
C16 C -0.14583(13) 0.27618(9) 0.33123(7) 0.0230(3) Uani 1 1 d . . .
C17 C -0.05215(14) 0.29130(9) 0.29185(7) 0.0240(3) Uani 1 1 d . . .
C18 C 0.04988(15) 0.23323(10) 0.29339(8) 0.0307(4) Uani 1 1 d . . .
H18A H 0.1090 0.2562 0.2652 0.046 Uiso 1 1 calc R . .
H18B H 0.0281 0.1764 0.2784 0.046 Uiso 1 1 calc R . .
H18C H 0.0787 0.2294 0.3375 0.046 Uiso 1 1 calc R . .
C19 C -0.05223(14) 0.36253(9) 0.25201(8) 0.0254(3) Uani 1 1 d . . .
H19A H 0.0120 0.3734 0.2257 0.030 Uiso 1 1 calc R . .
C20 C -0.14366(14) 0.41819(9) 0.24956(7) 0.0257(3) Uani 1 1 d . . .
C21 C -0.13958(16) 0.49717(10) 0.20820(9) 0.0339(4) Uani 1 1 d . . .
H21A H -0.1941 0.5390 0.2244 0.051 Uiso 1 1 calc R . .
H21B H -0.1587 0.4822 0.1637 0.051 Uiso 1 1 calc R . .
H21C H -0.0632 0.5215 0.2096 0.051 Uiso 1 1 calc R . .
C22 C -0.23863(15) 0.39929(9) 0.28663(7) 0.0258(3) Uani 1 1 d . . .
H22A H -0.3036 0.4348 0.2836 0.031 Uiso 1 1 calc R . .
C23 C -0.24050(14) 0.32958(9) 0.32796(7) 0.0242(3) Uani 1 1 d . . .
C24 C -0.34215(15) 0.31500(11) 0.37070(9) 0.0340(4) Uani 1 1 d . . .
H24A H -0.3998 0.3583 0.3616 0.051 Uiso 1 1 calc R . .
H24B H -0.3191 0.3190 0.4159 0.051 Uiso 1 1 calc R . .
H24C H -0.3735 0.2583 0.3623 0.051 Uiso 1 1 calc R . .
C25 C -0.22058(15) 0.25255(9) 0.15165(9) 0.0310(4) Uani 1 1 d . . .
H25A H -0.1729 0.3026 0.1439 0.046 Uiso 1 1 calc R . .
H25B H -0.2592 0.2586 0.1931 0.046 Uiso 1 1 calc R . .
H25C H -0.2769 0.2477 0.1172 0.046 Uiso 1 1 calc R . .
C26 C -0.14765(15) 0.17350(9) 0.15267(7) 0.0258(3) Uani 1 1 d . . .
C27 C -0.03262(14) 0.17824(10) 0.13958(8) 0.0277(3) Uani 1 1 d . . .
H27A H 0.0019 0.2324 0.1340 0.033 Uiso 1 1 calc R . .
C28 C 0.03343(15) 0.10456(11) 0.13451(8) 0.0291(4) Uani 1 1 d . . .
C29 C 0.15830(16) 0.11085(13) 0.11990(10) 0.0416(5) Uani 1 1 d . . .
H29A H 0.1958 0.0576 0.1321 0.062 Uiso 1 1 calc R . .
H29B H 0.1912 0.1581 0.1443 0.062 Uiso 1 1 calc R . .
H29C H 0.1690 0.1209 0.0738 0.062 Uiso 1 1 calc R . .
C30 C -0.01852(15) 0.02629(10) 0.14102(7) 0.0282(4) Uani 1 1 d . . .
H30A H 0.0255 -0.0239 0.1362 0.034 Uiso 1 1 calc R . .
C31 C -0.13396(14) 0.01874(10) 0.15448(7) 0.0262(3) Uani 1 1 d . . .
C32 C -0.18908(15) -0.06770(10) 0.15679(8) 0.0311(4) Uani 1 1 d . . .
H32A H -0.2228 -0.0766 0.1993 0.047 Uiso 1 1 calc R . .
H32B H -0.1320 -0.1118 0.1487 0.047 Uiso 1 1 calc R . .
H32C H -0.2483 -0.0710 0.1238 0.047 Uiso 1 1 calc R . .
C33 C -0.19760(13) 0.09328(10) 0.16270(7) 0.0227(3) Uani 1 1 d . . .
C34 C -0.32191(13) 0.08867(9) 0.17707(7) 0.0229(3) Uani 1 1 d . . .
C35 C -0.39498(14) 0.08525(10) 0.12421(7) 0.0288(4) Uani 1 1 d . . .
H35A H -0.3649 0.0846 0.0818 0.035 Uiso 1 1 calc R . .
C36 C -0.51098(14) 0.08275(11) 0.13333(8) 0.0323(4) Uani 1 1 d . . .
H36A H -0.5607 0.0806 0.0975 0.039 Uiso 1 1 calc R . .
C37 C -0.55356(14) 0.08347(10) 0.19523(8) 0.0293(3) Uani 1 1 d . . .
H37A H -0.6332 0.0830 0.2015 0.035 Uiso 1 1 calc R . .
C38 C -0.48207(13) 0.08491(9) 0.24882(8) 0.0247(3) Uani 1 1 d . . .
C39 C -0.36371(13) 0.08825(9) 0.24061(7) 0.0221(3) Uani 1 1 d . . .
C40 C -0.54024(12) 0.07830(10) 0.31258(7) 0.0268(3) Uani 1 1 d . . .
C41 C -0.55090(15) -0.00145(10) 0.34307(8) 0.0293(4) Uani 1 1 d . . .
C42 C -0.49373(16) -0.08032(10) 0.31627(8) 0.0348(4) Uani 1 1 d . . .
H42A H -0.5317 -0.1313 0.3329 0.052 Uiso 1 1 calc R . .
H42B H -0.4140 -0.0809 0.3294 0.052 Uiso 1 1 calc R . .
H42C H -0.4986 -0.0798 0.2692 0.052 Uiso 1 1 calc R . .
C43 C -0.61909(15) -0.00907(12) 0.39729(9) 0.0349(4) Uani 1 1 d . . .
H43A H -0.6267 -0.0632 0.4172 0.042 Uiso 1 1 calc R . .
C44 C -0.67632(15) 0.05998(14) 0.42319(9) 0.0412(5) Uani 1 1 d . . .
C45 C -0.7484(2) 0.04980(16) 0.48284(9) 0.0578(6) Uani 1 1 d . . .
H45A H -0.8151 0.0866 0.4796 0.087 Uiso 1 1 calc R . .
H45B H -0.7041 0.0658 0.5208 0.087 Uiso 1 1 calc R . .
H45C H -0.7726 -0.0097 0.4868 0.087 Uiso 1 1 calc R . .
C46 C -0.66528(15) 0.13798(13) 0.39274(9) 0.0399(4) Uani 1 1 d . . .
H46A H -0.7032 0.1860 0.4103 0.048 Uiso 1 1 calc R . .
C47 C -0.60061(14) 0.14857(11) 0.33731(9) 0.0337(4) Uani 1 1 d . . .
C48 C -0.59973(17) 0.23326(12) 0.30292(10) 0.0440(5) Uani 1 1 d . . .
H48A H -0.6130 0.2791 0.3340 0.066 Uiso 1 1 calc R . .
H48B H -0.6596 0.2340 0.2703 0.066 Uiso 1 1 calc R . .
H48C H -0.5261 0.2417 0.2821 0.066 Uiso 1 1 calc R . .

loop_
_atom_site_aniso_label
_atom_site_aniso_U_11
_atom_site_aniso_U_22
_atom_site_aniso_U_33
_atom_site_aniso_U_23
_atom_site_aniso_U_13
_atom_site_aniso_U_12
Ga1 0.02310(8) 0.01923(7) 0.01962(7) -0.00111(5) -0.00342(7) -0.00031(8)
O1 0.0600(12) 0.0317(8) 0.0281(8) -0.0080(7) -0.0086(8) 0.0146(8)
C1 0.0357(9) 0.0276(8) 0.0546(11) -0.0004(8) 0.0126(8) 0.0040(8)
C2 0.0319(8) 0.0236(7) 0.0283(8) 0.0001(6) 0.0060(6) 0.0002(7)
C3 0.0436(10) 0.0196(7) 0.0338(9) -0.0021(6) 0.0066(8) 0.0023(7)
C4 0.0444(10) 0.0223(7) 0.0237(8) -0.0014(6) 0.0047(7) -0.0062(7)
C5 0.0565(12) 0.0272(8) 0.0441(10) -0.0036(7) 0.0118(9) -0.0133(8)
C6 0.0306(8) 0.0314(8) 0.0239(7) -0.0005(6) 0.0039(6) -0.0055(7)
C7 0.0287(8) 0.0239(7) 0.0211(7) -0.0015(6) -0.0009(6) 0.0010(7)
C8 0.0266(8) 0.0285(7) 0.0337(8) -0.0048(7) 0.0007(7) 0.0025(8)
C9 0.0285(9) 0.0184(6) 0.0191(6) -0.0006(5) 0.0002(6) -0.0017(6)
C10 0.0224(7) 0.0204(7) 0.0230(7) -0.0010(6) -0.0005(6) -0.0002(6)
C11 0.0325(9) 0.0275(7) 0.0224(7) 0.0002(6) -0.0052(7) -0.0006(7)
C12 0.0346(9) 0.0298(8) 0.0286(8) -0.0048(6) -0.0109(7) -0.0037(7)
C13 0.0335(9) 0.0216(7) 0.0353(8) -0.0018(6) -0.0069(7) -0.0071(6)
C14 0.0242(7) 0.0218(7) 0.0264(7) 0.0000(6) -0.0026(6) 0.0011(6)
C15 0.0202(7) 0.0203(7) 0.0213(7) -0.0020(6) -0.0035(6) -0.0002(6)
C16 0.0255(8) 0.0167(6) 0.0270(7) -0.0020(6) -0.0036(6) -0.0037(6)
C17 0.0248(8) 0.0204(7) 0.0267(7) -0.0030(6) -0.0038(6) -0.0012(6)
C18 0.0291(9) 0.0253(7) 0.0377(9) 0.0010(7) -0.0011(7) 0.0049(7)
C19 0.0266(8) 0.0214(7) 0.0281(7) 0.0004(6) 0.0000(6) -0.0027(6)
C20 0.0314(8) 0.0181(7) 0.0276(7) -0.0003(6) -0.0054(6) -0.0028(6)
C21 0.0391(10) 0.0240(8) 0.0385(9) 0.0077(7) -0.0020(8) 0.0038(7)
C22 0.0257(8) 0.0207(6) 0.0309(7) -0.0024(5) -0.0052(7) 0.0047(7)
C23 0.0219(7) 0.0224(6) 0.0284(7) -0.0028(5) -0.0037(7) -0.0029(7)
C24 0.0259(9) 0.0385(9) 0.0376(9) 0.0012(8) 0.0011(7) -0.0016(8)
C25 0.0332(9) 0.0213(7) 0.0385(9) -0.0004(6) -0.0038(7) -0.0019(6)
C26 0.0326(9) 0.0218(7) 0.0231(7) -0.0014(6) -0.0040(6) -0.0014(7)
C27 0.0299(9) 0.0262(7) 0.0271(8) 0.0012(6) -0.0029(7) -0.0042(7)
C28 0.0285(8) 0.0351(8) 0.0238(7) 0.0033(6) -0.0023(7) -0.0019(7)
C29 0.0286(9) 0.0433(10) 0.0530(12) 0.0099(9) 0.0025(9) 0.0026(8)
C30 0.0312(9) 0.0281(8) 0.0254(7) 0.0016(6) -0.0034(7) 0.0047(7)
C31 0.0315(9) 0.0255(7) 0.0215(7) 0.0014(6) -0.0042(6) -0.0001(7)
C32 0.0363(9) 0.0227(7) 0.0342(8) -0.0011(7) -0.0031(7) 0.0011(7)
C33 0.0267(7) 0.0234(7) 0.0181(6) 0.0002(6) -0.0039(6) -0.0012(6)
C34 0.0263(7) 0.0171(7) 0.0254(7) 0.0020(6) -0.0040(6) 0.0000(6)
C35 0.0351(9) 0.0270(8) 0.0243(7) 0.0022(6) -0.0066(7) -0.0052(7)
C36 0.0310(8) 0.0309(8) 0.0351(9) 0.0059(8) -0.0162(7) -0.0073(7)
C37 0.0221(7) 0.0268(7) 0.0391(9) 0.0071(7) -0.0082(7) -0.0044(6)
C38 0.0240(7) 0.0187(7) 0.0314(7) 0.0013(6) -0.0049(6) -0.0005(6)
C39 0.0219(7) 0.0175(7) 0.0270(7) -0.0005(6) -0.0048(6) -0.0008(6)
C40 0.0171(7) 0.0312(7) 0.0321(8) -0.0042(7) -0.0035(6) -0.0011(6)
C41 0.0264(8) 0.0291(8) 0.0325(8) -0.0009(7) -0.0034(7) -0.0026(7)
C42 0.0407(9) 0.0258(8) 0.0380(9) 0.0040(8) 0.0037(8) -0.0009(7)
C43 0.0288(9) 0.0410(9) 0.0348(9) 0.0009(7) -0.0017(7) -0.0069(8)
C44 0.0232(8) 0.0640(13) 0.0363(9) -0.0108(9) -0.0004(7) -0.0052(9)
C45 0.0370(10) 0.0951(16) 0.0413(10) -0.0135(10) 0.0063(10) -0.0053(14)
C46 0.0225(8) 0.0523(11) 0.0450(10) -0.0218(9) -0.0025(8) 0.0056(8)
C47 0.0238(8) 0.0313(8) 0.0461(10) -0.0091(7) -0.0098(8) 0.0016(7)
C48 0.0370(10) 0.0313(9) 0.0638(13) -0.0089(9) -0.0146(10) 0.0085(8)

loop_
_geom_bond_atom_site_label_1
_geom_bond_atom_site_label_2
_geom_bond_distance
_geom_bond_site_symmetry_2
_geom_bond_publ_flag
Ga1 O1 1.7833(17) . ?
Ga1 C39 1.9876(15) . ?
Ga1 C15 1.9940(14) . ?
Ga1 H1 1.425(4) . ?
O1 H1 0.366(4) . ?
O1 H1A 0.8400 . ?
C1 C2 1.504(2) . ?
C1 H1B 0.9800 . ?
C1 H1C 0.9800 . ?
C1 H1D 0.9800 . ?
C2 C3 1.397(2) . ?
C2 C9 1.409(2) . ?
C3 C4 1.387(3) . ?
C3 H3A 0.9500 . ?
C4 C6 1.387(2) . ?
C4 C5 1.516(2) . ?
C5 H5A 0.9800 . ?
C5 H5B 0.9800 . ?
C5 H5C 0.9800 . ?
C6 C7 1.393(2) . ?
C6 H6A 0.9500 . ?
C7 C9 1.404(2) . ?
C7 C8 1.513(2) . ?
C8 H8A 0.9800 . ?
C8 H8B 0.9800 . ?
C8 H8C 0.9800 . ?
C9 C10 1.494(2) . ?
C10 C11 1.397(2) . ?
C10 C15 1.420(2) . ?
C11 C12 1.385(2) . ?
C11 H11A 0.9500 . ?
C12 C13 1.379(2) . ?
C12 H12A 0.9500 . ?
C13 C14 1.398(2) . ?
C13 H13A 0.9500 . ?
C14 C15 1.403(2) . ?
C14 C16 1.501(2) . ?
C16 C17 1.396(2) . ?
C16 C23 1.399(2) . ?
C17 C19 1.392(2) . ?
C17 C18 1.511(2) . ?
C18 H18A 0.9800 . ?
C18 H18B 0.9800 . ?
C18 H18C 0.9800 . ?
C19 C20 1.390(2) . ?
C19 H19A 0.9500 . ?
C20 C22 1.393(2) . ?
C20 C21 1.510(2) . ?
C21 H21A 0.9800 . ?
C21 H21B 0.9800 . ?
C21 H21C 0.9800 . ?
C22 C23 1.392(2) . ?
C22 H22A 0.9500 . ?
C23 C24 1.511(2) . ?
C24 H24A 0.9800 . ?
C24 H24B 0.9800 . ?
C24 H24C 0.9800 . ?
C25 C26 1.511(2) . ?
C25 H25A 0.9800 . ?
C25 H25B 0.9800 . ?
C25 H25C 0.9800 . ?
C26 C27 1.388(2) . ?
C26 C33 1.406(2) . ?
C27 C28 1.399(2) . ?
C27 H27A 0.9500 . ?
C28 C30 1.380(2) . ?
C28 C29 1.509(2) . ?
C29 H29A 0.9800 . ?
C29 H29B 0.9800 . ?
C29 H29C 0.9800 . ?
C30 C31 1.397(2) . ?
C30 H30A 0.9500 . ?
C31 C33 1.401(2) . ?
C31 C32 1.506(2) . ?
C32 H32A 0.9800 . ?
C32 H32B 0.9800 . ?
C32 H32C 0.9800 . ?
C33 C34 1.500(2) . ?
C34 C35 1.398(2) . ?
C34 C39 1.410(2) . ?
C35 C36 1.384(2) . ?
C35 H35A 0.9500 . ?
C36 C37 1.381(2) . ?
C36 H36A 0.9500 . ?
C37 C38 1.398(2) . ?
C37 H37A 0.9500 . ?
C38 C39 1.409(2) . ?
C38 C40 1.496(2) . ?
C40 C41 1.409(2) . ?
C40 C47 1.411(2) . ?
C41 C43 1.390(2) . ?
C41 C42 1.516(2) . ?
C42 H42A 0.9800 . ?
C42 H42B 0.9800 . ?
C42 H42C 0.9800 . ?
C43 C44 1.386(3) . ?
C43 H43A 0.9500 . ?
C44 C46 1.385(3) . ?
C44 C45 1.512(3) . ?
C45 H45A 0.9800 . ?
C45 H45B 0.9800 . ?
C45 H45C 0.9800 . ?
C46 C47 1.392(3) . ?
C46 H46A 0.9500 . ?
C47 C48 1.510(3) . ?
C48 H48A 0.9800 . ?
C48 H48B 0.9800 . ?
C48 H48C 0.9800 . ?
